data_7115588
loop_
_publ_author_name
'Wenchao Ye'
'Laijun Zhang'
'Chuanfa Ni'
'Jian Rong'
'Jinbo Hu'

_publ_section_title
;
 Stereoselective [3+2] cycloaddition of N-tert-butanesulfinyl imines to
 arynes facilitated by a removable PhSO2CF2 group: synthesis and
 transformation of cyclic sulfoximines
;
_journal_name_full Chem.Commun.
_journal_page_first 10596
_journal_paper_doi 10.1039/C4cc05042H
_journal_volume 50
_journal_year 2014
_chemical_absolute_configuration ad
_chemical_formula_sum 'C24 H23 F2 N O3 S2'
_chemical_formula_weight 475.55
_chemical_name_systematic
; 
 ? 
;
_space_group_IT_number 19
_symmetry_cell_setting orthorhombic
_symmetry_space_group_name_Hall 'P 2ac 2ab'
_symmetry_space_group_name_H-M 'P 21 21 21'
_atom_sites_solution_hydrogens geom
_atom_sites_solution_primary direct
_atom_sites_solution_secondary difmap
_audit_creation_method SHELXL-97
_cell_angle_alpha 90.00
_cell_angle_beta 90.00
_cell_angle_gamma 90.00
_cell_formula_units_Z 4
_cell_length_a 10.0872(9)
_cell_length_b 14.0488(12)
_cell_length_c 16.2483(14)
_cell_measurement_reflns_used 3987
_cell_measurement_temperature 293(2)
_cell_measurement_theta_max 46.367
_cell_measurement_theta_min 4.753
_cell_volume 2302.6(3)
_computing_cell_refinement 'Bruker SMART'
_computing_data_collection 'Bruker SMART'
_computing_data_reduction 'Bruker SHELXTL'
_computing_molecular_graphics 'Bruker SHELXTL'
_computing_publication_material 'Bruker SHELXTL'
_computing_structure_refinement 'SHELXL-97 (Sheldrick, 1997)'
_computing_structure_solution 'SHELXS-97 (Sheldrick, 1990)'
_diffrn_ambient_temperature 293(2)
_diffrn_measured_fraction_theta_full 1.000
_diffrn_measured_fraction_theta_max 1.000
_diffrn_measurement_device_type 'CCD area detector'
_diffrn_measurement_method 'phi and omega scans'
_diffrn_radiation_monochromator graphite
_diffrn_radiation_source 'fine-focus sealed tube'
_diffrn_radiation_type MoK\a
_diffrn_radiation_wavelength 0.71073
_diffrn_reflns_av_R_equivalents 0.0366
_diffrn_reflns_av_sigmaI/netI 0.0486
_diffrn_reflns_limit_h_max 12
_diffrn_reflns_limit_h_min -11
_diffrn_reflns_limit_k_max 17
_diffrn_reflns_limit_k_min -17
_diffrn_reflns_limit_l_max 20
_diffrn_reflns_limit_l_min -19
_diffrn_reflns_number 13675
_diffrn_reflns_theta_full 27.00
_diffrn_reflns_theta_max 27.00
_diffrn_reflns_theta_min 1.92
_exptl_absorpt_coefficient_mu 0.274
_exptl_absorpt_correction_T_max 1.0000
_exptl_absorpt_correction_T_min 0.8204
_exptl_absorpt_correction_type empirical
_exptl_absorpt_process_details sadabs
_exptl_crystal_colour colorless
_exptl_crystal_density_diffrn 1.372
_exptl_crystal_density_method 'not measured'
_exptl_crystal_description prismatic
_exptl_crystal_F_000 992
_exptl_crystal_size_max 0.403
_exptl_crystal_size_mid 0.365
_exptl_crystal_size_min 0.286
_refine_diff_density_max 0.289
_refine_diff_density_min -0.246
_refine_diff_density_rms 0.037
_refine_ls_abs_structure_details 'Flack H D (1983), Acta Cryst. A39, 876-881'
_refine_ls_abs_structure_Flack 0.01(6)
_refine_ls_extinction_coef 0.0033(4)
_refine_ls_extinction_expression Fc^*^=kFc[1+0.001xFc^2^\l^3^/sin(2\q)]^-1/4^
_refine_ls_extinction_method SHELXL
_refine_ls_goodness_of_fit_ref 0.937
_refine_ls_hydrogen_treatment constr
_refine_ls_matrix_type full
_refine_ls_number_parameters 293
_refine_ls_number_reflns 5004
_refine_ls_number_restraints 0
_refine_ls_restrained_S_all 0.937
_refine_ls_R_factor_all 0.0508
_refine_ls_R_factor_gt 0.0405
_refine_ls_shift/su_max 0.001
_refine_ls_shift/su_mean 0.000
_refine_ls_structure_factor_coef Fsqd
_refine_ls_weighting_details 'calc w=1/[\s^2^(Fo^2^)+(0.0379P)^2^+0.0000P] where P=(Fo^2^+2Fc^2^)/3'
_refine_ls_weighting_scheme calc
_refine_ls_wR_factor_gt 0.0786
_refine_ls_wR_factor_ref 0.0824
_reflns_number_gt 4088
_reflns_number_total 5004
_reflns_threshold_expression >2sigma(I)
_cod_data_source_file c4cc05042h2.cif
_cod_data_source_block cd2986
_cod_original_sg_symbol_H-M P2(1)2(1)2(1)
_cod_database_code 7115588

loop_
_symmetry_equiv_pos_as_xyz
'x, y, z'
'-x+1/2, -y, z+1/2'
'-x, y+1/2, -z+1/2'
'x+1/2, -y+1/2, -z'

loop_
_atom_site_label
_atom_site_type_symbol
_atom_site_fract_x
_atom_site_fract_y
_atom_site_fract_z
_atom_site_U_iso_or_equiv
_atom_site_adp_type
_atom_site_occupancy
_atom_site_symmetry_multiplicity
_atom_site_calc_flag
_atom_site_refinement_flags
S1 S 0.00710(7) 0.92662(4) 0.69222(4) 0.05497(18) Uani 1 1 d .
S2 S -0.06954(5) 0.90308(3) 0.96622(3) 0.03756(14) Uani 1 1 d .
F1 F -0.17406(14) 1.00687(10) 0.77517(8) 0.0618(4) Uani 1 1 d .
F2 F -0.02048(17) 1.10281(9) 0.73637(8) 0.0666(4) Uani 1 1 d .
O1 O -0.0664(2) 0.84225(13) 0.70988(12) 0.0737(6) Uani 1 1 d .
O2 O -0.0141(2) 0.97529(15) 0.61655(10) 0.0800(6) Uani 1 1 d .
O3 O 0.00493(16) 0.87283(10) 1.03750(9) 0.0497(4) Uani 1 1 d .
N1 N 0.00058(18) 0.91184(11) 0.88281(10) 0.0385(4) Uani 1 1 d .
C1 C -0.0405(2) 1.01716(15) 0.77131(14) 0.0457(6) Uani 1 1 d .
C2 C 0.0207(2) 1.01095(13) 0.85785(12) 0.0381(5) Uani 1 1 d .
C3 C 0.1668(2) 1.04053(14) 0.86221(13) 0.0404(5) Uani 1 1 d .
C4 C 0.2188(3) 1.11956(19) 0.82350(18) 0.0710(8) Uani 1 1 d .
H4 H 0.1645 1.1574 0.7908 0.085 Uiso 1 1 calc R
C5 C 0.3512(4) 1.1430(2) 0.8330(2) 0.0955(12) Uani 1 1 d .
H5 H 0.3850 1.1954 0.8051 0.115 Uiso 1 1 calc R
C6 C 0.4333(3) 1.0908(2) 0.8823(2) 0.0822(9) Uani 1 1 d .
H6 H 0.5224 1.1068 0.8878 0.099 Uiso 1 1 calc R
C7 C 0.3823(3) 1.0158(2) 0.9228(2) 0.0772(9) Uani 1 1 d .
H7 H 0.4356 0.9810 0.9585 0.093 Uiso 1 1 calc R
C8 C 0.2517(3) 0.9901(2) 0.91193(17) 0.0598(7) Uani 1 1 d .
H8 H 0.2197 0.9366 0.9392 0.072 Uiso 1 1 calc R
C9 C 0.1764(2) 0.90382(17) 0.70249(13) 0.0491(6) Uani 1 1 d .
C10 C 0.2632(3) 0.9617(2) 0.66155(19) 0.0714(9) Uani 1 1 d .
H10 H 0.2320 1.0124 0.6302 0.086 Uiso 1 1 calc R
C11 C 0.3976(4) 0.9442(2) 0.6671(2) 0.0908(11) Uani 1 1 d .
H11 H 0.4575 0.9834 0.6398 0.109 Uiso 1 1 calc R
C12 C 0.4422(3) 0.8695(2) 0.7128(2) 0.0877(10) Uani 1 1 d .
H12 H 0.5328 0.8581 0.7169 0.105 Uiso 1 1 calc R
C13 C 0.3555(4) 0.8116(2) 0.75230(19) 0.0794(9) Uani 1 1 d .
H13 H 0.3871 0.7600 0.7823 0.095 Uiso 1 1 calc R
C14 C 0.2207(3) 0.82848(18) 0.74853(15) 0.0621(7) Uani 1 1 d .
H14 H 0.1614 0.7896 0.7766 0.075 Uiso 1 1 calc R
C15 C -0.0623(2) 1.07303(14) 0.91540(13) 0.0418(5) Uani 1 1 d .
C16 C -0.0795(3) 1.17089(15) 0.91434(16) 0.0577(7) Uani 1 1 d .
H16 H -0.0371 1.2079 0.8748 0.069 Uiso 1 1 calc R
C17 C -0.1592(3) 1.21233(17) 0.97180(18) 0.0704(8) Uani 1 1 d .
H17 H -0.1718 1.2779 0.9703 0.084 Uiso 1 1 calc R
C18 C -0.2218(3) 1.15959(18) 1.03229(18) 0.0679(8) Uani 1 1 d .
H18 H -0.2775 1.1893 1.0699 0.081 Uiso 1 1 calc R
C19 C -0.2012(3) 1.06294(16) 1.03648(16) 0.0539(6) Uani 1 1 d .
H19 H -0.2383 1.0267 1.0785 0.065 Uiso 1 1 calc R
C20 C -0.1242(2) 1.02166(14) 0.97690(14) 0.0401(5) Uani 1 1 d .
C21 C -0.2085(2) 0.82004(15) 0.95759(16) 0.0481(6) Uani 1 1 d .
C22 C -0.2743(3) 0.8126(2) 1.04064(18) 0.0773(9) Uani 1 1 d .
H22A H -0.3193 0.8712 1.0528 0.116 Uiso 1 1 calc R
H22B H -0.2084 0.8006 1.0820 0.116 Uiso 1 1 calc R
H22C H -0.3372 0.7613 1.0400 0.116 Uiso 1 1 calc R
C23 C -0.1466(3) 0.72534(17) 0.9330(2) 0.0789(9) Uani 1 1 d .
H23A H -0.2147 0.6779 0.9283 0.118 Uiso 1 1 calc R
H23B H -0.0837 0.7062 0.9742 0.118 Uiso 1 1 calc R
H23C H -0.1023 0.7322 0.8811 0.118 Uiso 1 1 calc R
C24 C -0.3027(3) 0.8541(2) 0.89204(19) 0.0766(9) Uani 1 1 d .
H24A H -0.3786 0.8128 0.8902 0.115 Uiso 1 1 calc R
H24B H -0.2589 0.8533 0.8396 0.115 Uiso 1 1 calc R
H24C H -0.3309 0.9177 0.9045 0.115 Uiso 1 1 calc R

loop_
_atom_site_aniso_label
_atom_site_aniso_U_11
_atom_site_aniso_U_22
_atom_site_aniso_U_33
_atom_site_aniso_U_23
_atom_site_aniso_U_13
_atom_site_aniso_U_12
S1 0.0597(4) 0.0609(4) 0.0443(3) -0.0103(3) -0.0070(3) 0.0033(3)
S2 0.0366(3) 0.0295(2) 0.0466(3) 0.0035(2) 0.0014(3) 0.0008(2)
F1 0.0492(9) 0.0716(9) 0.0647(9) 0.0015(7) -0.0093(8) 0.0121(8)
F2 0.0956(12) 0.0465(7) 0.0576(8) 0.0166(6) -0.0039(8) 0.0063(9)
O1 0.0746(13) 0.0640(11) 0.0825(13) -0.0262(10) -0.0007(12) -0.0132(11)
O2 0.0822(15) 0.1146(16) 0.0433(9) -0.0022(10) -0.0127(11) 0.0197(14)
O3 0.0499(10) 0.0476(8) 0.0517(9) 0.0112(7) -0.0017(9) 0.0018(8)
N1 0.0421(10) 0.0260(8) 0.0474(9) -0.0006(7) 0.0020(9) 0.0006(9)
C1 0.0469(16) 0.0399(12) 0.0501(13) 0.0050(10) 0.0015(11) 0.0035(11)
C2 0.0437(13) 0.0289(10) 0.0415(12) 0.0017(9) 0.0011(11) 0.0019(10)
C3 0.0451(14) 0.0333(11) 0.0429(12) -0.0055(9) 0.0073(11) -0.0036(10)
C4 0.071(2) 0.0543(16) 0.088(2) 0.0122(14) 0.0052(17) -0.0148(15)
C5 0.086(3) 0.071(2) 0.130(3) 0.002(2) 0.021(2) -0.042(2)
C6 0.0519(18) 0.084(2) 0.110(3) -0.025(2) 0.0089(19) -0.020(2)
C7 0.0507(19) 0.092(2) 0.089(2) -0.0033(18) -0.0072(17) -0.0086(17)
C8 0.0460(16) 0.0653(17) 0.0682(17) 0.0093(14) 0.0038(14) -0.0049(14)
C9 0.0619(16) 0.0443(12) 0.0411(12) -0.0098(11) 0.0028(12) 0.0074(13)
C10 0.072(2) 0.0597(17) 0.083(2) 0.0140(15) 0.0166(17) 0.0209(16)
C11 0.072(2) 0.087(2) 0.113(3) 0.023(2) 0.032(2) 0.0138(19)
C12 0.064(2) 0.099(2) 0.100(3) 0.010(2) 0.018(2) 0.0312(19)
C13 0.085(2) 0.076(2) 0.077(2) 0.0169(17) 0.0102(19) 0.0363(19)
C14 0.075(2) 0.0533(15) 0.0579(16) 0.0003(13) 0.0083(15) 0.0130(15)
C15 0.0440(13) 0.0346(11) 0.0468(12) -0.0002(10) 0.0022(11) 0.0054(11)
C16 0.077(2) 0.0325(11) 0.0633(15) 0.0042(11) 0.0155(15) 0.0036(13)
C17 0.095(2) 0.0377(13) 0.0785(19) -0.0064(14) 0.0178(19) 0.0141(15)
C18 0.075(2) 0.0500(15) 0.0790(19) -0.0105(15) 0.0224(18) 0.0156(14)
C19 0.0539(15) 0.0475(13) 0.0603(15) 0.0012(12) 0.0143(14) 0.0073(12)
C20 0.0405(13) 0.0332(10) 0.0467(13) -0.0005(10) 0.0037(11) 0.0042(10)
C21 0.0380(13) 0.0364(11) 0.0698(16) 0.0046(11) 0.0003(13) -0.0074(10)
C22 0.072(2) 0.0719(18) 0.088(2) 0.0076(17) 0.0248(19) -0.0271(16)
C23 0.065(2) 0.0413(14) 0.131(3) -0.0110(15) 0.0041(19) -0.0103(14)
C24 0.0507(18) 0.0759(19) 0.103(2) 0.0142(17) -0.0169(17) -0.0201(16)

loop_
_atom_type_symbol
_atom_type_description
_atom_type_scat_dispersion_real
_atom_type_scat_dispersion_imag
_atom_type_scat_source
C C 0.0033 0.0016 'International Tables Vol C Tables 4.2.6.8 and 6.1.1.4'
H H 0.0000 0.0000 'International Tables Vol C Tables 4.2.6.8 and 6.1.1.4'
N N 0.0061 0.0033 'International Tables Vol C Tables 4.2.6.8 and 6.1.1.4'
O O 0.0106 0.0060 'International Tables Vol C Tables 4.2.6.8 and 6.1.1.4'
F F 0.0171 0.0103 'International Tables Vol C Tables 4.2.6.8 and 6.1.1.4'
S S 0.1246 0.1234 'International Tables Vol C Tables 4.2.6.8 and 6.1.1.4'

loop_
_geom_angle_atom_site_label_1
_geom_angle_atom_site_label_2
_geom_angle_atom_site_label_3
_geom_angle
O2 S1 O1 119.66(13)
O2 S1 C9 108.53(12)
O1 S1 C9 109.67(12)
O2 S1 C1 103.19(11)
O1 S1 C1 107.05(11)
C9 S1 C1 108.06(11)
O3 S2 N1 119.49(10)
O3 S2 C20 111.20(10)
N1 S2 C20 98.93(10)
O3 S2 C21 105.81(10)
N1 S2 C21 109.68(11)
C20 S2 C21 111.76(11)
C2 N1 S2 112.63(13)
F2 C1 F1 105.28(18)
F2 C1 C2 112.11(17)
F1 C1 C2 110.49(18)
F2 C1 S1 106.24(15)
F1 C1 S1 102.36(15)
C2 C1 S1 119.12(15)
N1 C2 C15 107.30(17)
N1 C2 C3 112.21(17)
C15 C2 C3 110.10(17)
N1 C2 C1 104.58(16)
C15 C2 C1 107.90(17)
C3 C2 C1 114.36(18)
C8 C3 C4 116.5(2)
C8 C3 C2 119.09(19)
C4 C3 C2 124.2(2)
C3 C4 C5 120.5(3)
C3 C4 H4 119.8
C5 C4 H4 119.8
C6 C5 C4 121.6(3)
C6 C5 H5 119.2
C4 C5 H5 119.2
C7 C6 C5 118.3(3)
C7 C6 H6 120.8
C5 C6 H6 120.8
C6 C7 C8 120.6(3)
C6 C7 H7 119.7
C8 C7 H7 119.7
C3 C8 C7 122.4(3)
C3 C8 H8 118.8
C7 C8 H8 118.8
C10 C9 C14 121.0(3)
C10 C9 S1 118.1(2)
C14 C9 S1 120.9(2)
C9 C10 C11 119.4(3)
C9 C10 H10 120.3
C11 C10 H10 120.3
C12 C11 C10 119.8(3)
C12 C11 H11 120.1
C10 C11 H11 120.1
C13 C12 C11 120.5(3)
C13 C12 H12 119.8
C11 C12 H12 119.8
C12 C13 C14 120.7(3)
C12 C13 H13 119.6
C14 C13 H13 119.6
C9 C14 C13 118.5(3)
C9 C14 H14 120.7
C13 C14 H14 120.7
C20 C15 C16 118.1(2)
C20 C15 C2 113.06(18)
C16 C15 C2 128.8(2)
C17 C16 C15 119.3(2)
C17 C16 H16 120.4
C15 C16 H16 120.4
C16 C17 C18 121.8(2)
C16 C17 H17 119.1
C18 C17 H17 119.1
C19 C18 C17 119.7(3)
C19 C18 H18 120.2
C17 C18 H18 120.2
C20 C19 C18 117.9(2)
C20 C19 H19 121.0
C18 C19 H19 121.0
C19 C20 C15 123.1(2)
C19 C20 S2 130.29(18)
C15 C20 S2 106.34(16)
C24 C21 C22 112.1(2)
C24 C21 C23 110.5(2)
C22 C21 C23 110.8(2)
C24 C21 S2 109.62(16)
C22 C21 S2 108.24(18)
C23 C21 S2 105.26(18)
C21 C22 H22A 109.5
C21 C22 H22B 109.5
H22A C22 H22B 109.5
C21 C22 H22C 109.5
H22A C22 H22C 109.5
H22B C22 H22C 109.5
C21 C23 H23A 109.5
C21 C23 H23B 109.5
H23A C23 H23B 109.5
C21 C23 H23C 109.5
H23A C23 H23C 109.5
H23B C23 H23C 109.5
C21 C24 H24A 109.5
C21 C24 H24B 109.5
H24A C24 H24B 109.5
C21 C24 H24C 109.5
H24A C24 H24C 109.5
H24B C24 H24C 109.5

loop_
_geom_bond_atom_site_label_1
_geom_bond_atom_site_label_2
_geom_bond_distance
S1 O2 1.4229(19)
S1 O1 1.4271(19)
S1 C9 1.745(3)
S1 C1 1.871(2)
S2 O3 1.4444(16)
S2 N1 1.5338(17)
S2 C20 1.763(2)
S2 C21 1.829(2)
F1 C1 1.357(3)
F2 C1 1.346(2)
N1 C2 1.464(2)
C1 C2 1.538(3)
C2 C15 1.528(3)
C2 C3 1.533(3)
C3 C8 1.374(3)
C3 C4 1.380(3)
C4 C5 1.383(5)
C4 H4 0.9300
C5 C6 1.366(5)
C5 H5 0.9300
C6 C7 1.345(4)
C6 H6 0.9300
C7 C8 1.378(4)
C7 H7 0.9300
C8 H8 0.9300
C9 C10 1.368(4)
C9 C14 1.371(3)
C10 C11 1.380(4)
C10 H10 0.9300
C11 C12 1.362(4)
C11 H11 0.9300
C12 C13 1.355(4)
C12 H12 0.9300
C13 C14 1.382(4)
C13 H13 0.9300
C14 H14 0.9300
C15 C20 1.382(3)
C15 C16 1.386(3)
C16 C17 1.363(4)
C16 H16 0.9300
C17 C18 1.383(4)
C17 H17 0.9300
C18 C19 1.375(3)
C18 H18 0.9300
C19 C20 1.370(3)
C19 H19 0.9300
C21 C24 1.505(4)
C21 C22 1.508(3)
C21 C23 1.523(3)
C22 H22A 0.9600
C22 H22B 0.9600
C22 H22C 0.9600
C23 H23A 0.9600
C23 H23B 0.9600
C23 H23C 0.9600
C24 H24A 0.9600
C24 H24B 0.9600
C24 H24C 0.9600

loop_
_geom_torsion_atom_site_label_1
_geom_torsion_atom_site_label_2
_geom_torsion_atom_site_label_3
_geom_torsion_atom_site_label_4
_geom_torsion
O3 S2 N1 C2 -107.41(16)
C20 S2 N1 C2 13.21(17)
C21 S2 N1 C2 130.27(16)
O2 S1 C1 F2 -26.63(19)
O1 S1 C1 F2 -153.76(16)
C9 S1 C1 F2 88.19(18)
O2 S1 C1 F1 83.54(16)
O1 S1 C1 F1 -43.59(17)
C9 S1 C1 F1 -161.64(14)
O2 S1 C1 C2 -154.30(18)
O1 S1 C1 C2 78.58(19)
C9 S1 C1 C2 -39.5(2)
S2 N1 C2 C15 -12.0(2)
S2 N1 C2 C3 109.05(17)
S2 N1 C2 C1 -126.45(16)
F2 C1 C2 N1 -174.91(18)
F1 C1 C2 N1 68.0(2)
S1 C1 C2 N1 -50.0(2)
F2 C1 C2 C15 71.1(2)
F1 C1 C2 C15 -46.0(2)
S1 C1 C2 C15 -164.03(15)
F2 C1 C2 C3 -51.8(2)
F1 C1 C2 C3 -168.87(17)
S1 C1 C2 C3 73.1(2)
N1 C2 C3 C8 -21.8(3)
C15 C2 C3 C8 97.6(2)
C1 C2 C3 C8 -140.7(2)
N1 C2 C3 C4 162.9(2)
C15 C2 C3 C4 -77.7(3)
C1 C2 C3 C4 44.0(3)
C8 C3 C4 C5 2.3(4)
C2 C3 C4 C5 177.7(3)
C3 C4 C5 C6 -1.9(5)
C4 C5 C6 C7 -0.7(5)
C5 C6 C7 C8 2.7(5)
C4 C3 C8 C7 -0.4(4)
C2 C3 C8 C7 -176.0(3)
C6 C7 C8 C3 -2.2(5)
O2 S1 C9 C10 24.8(2)
O1 S1 C9 C10 157.2(2)
C1 S1 C9 C10 -86.5(2)
O2 S1 C9 C14 -153.5(2)
O1 S1 C9 C14 -21.1(2)
C1 S1 C9 C14 95.3(2)
C14 C9 C10 C11 -0.4(4)
S1 C9 C10 C11 -178.7(3)
C9 C10 C11 C12 0.4(5)
C10 C11 C12 C13 0.6(5)
C11 C12 C13 C14 -1.4(5)
C10 C9 C14 C13 -0.5(4)
S1 C9 C14 C13 177.8(2)
C12 C13 C14 C9 1.4(5)
N1 C2 C15 C20 4.2(3)
C3 C2 C15 C20 -118.2(2)
C1 C2 C15 C20 116.4(2)
N1 C2 C15 C16 -177.4(2)
C3 C2 C15 C16 60.2(3)
C1 C2 C15 C16 -65.2(3)
C20 C15 C16 C17 -2.0(4)
C2 C15 C16 C17 179.7(3)
C15 C16 C17 C18 1.2(5)
C16 C17 C18 C19 1.7(5)
C17 C18 C19 C20 -3.6(4)
C18 C19 C20 C15 2.8(4)
C18 C19 C20 S2 175.9(2)
C16 C15 C20 C19 0.0(4)
C2 C15 C20 C19 178.5(2)
C16 C15 C20 S2 -174.5(2)
C2 C15 C20 S2 4.0(2)
O3 S2 C20 C19 -57.6(3)
N1 S2 C20 C19 175.8(2)
C21 S2 C20 C19 60.4(3)
O3 S2 C20 C15 116.35(16)
N1 S2 C20 C15 -10.19(18)
C21 S2 C20 C15 -125.65(17)
O3 S2 C21 C24 172.04(18)
N1 S2 C21 C24 -57.8(2)
C20 S2 C21 C24 50.9(2)
O3 S2 C21 C22 49.4(2)
N1 S2 C21 C22 179.58(18)
C20 S2 C21 C22 -71.7(2)
O3 S2 C21 C23 -69.1(2)
N1 S2 C21 C23 61.1(2)
C20 S2 C21 C23 169.76(19)
